data_7006742
loop_
_publ_author_name
'Hill, Michael S.'
'Hitchcock, Peter B.'
'Mansell, Stephen M.'

_publ_section_title
;
 Racemic N-aryl bis(amidines) and bis(amidinates): on the trail of
 enantioselective organolanthanide catalysts.
;
_journal_issue 12
_journal_name_full 'Dalton transactions (Cambridge, England : 2003)'
_journal_page_first 1544
_journal_page_last 1553
_journal_paper_doi 10.1039/b513521d
_journal_year 2006
_chemical_compound_source 'synthesis as described'
_chemical_formula_moiety 'C34 H52 N4'
_chemical_formula_sum 'C34 H52 N4'
_chemical_formula_weight 516.8
_chemical_name_systematic
;
?
;
_space_group_IT_number 14
_symmetry_cell_setting monoclinic
_symmetry_Int_Tables_number 14
_symmetry_space_group_name_Hall '-P 2ybc'
_symmetry_space_group_name_H-M 'P 1 21/c 1'
_atom_sites_solution_hydrogens geom
_atom_sites_solution_primary direct
_atom_sites_solution_secondary difmap
_audit_conform_dict_location ftp://ftp.iucr.org/pub/cif_core.dic
_audit_conform_dict_name cif_core.dic
_audit_conform_dict_version 2.2
_audit_creation_date 2004-11-22T13:30:35-00:00
_audit_creation_method 'WinGX routine CIF_UPDATE'
_cell_angle_alpha 90
_cell_angle_beta 117.644(2)
_cell_angle_gamma 90
_cell_formula_units_Z 4
_cell_length_a 16.8665(5)
_cell_length_b 13.1292(5)
_cell_length_c 17.0086(6)
_cell_measurement_reflns_used 11907
_cell_measurement_temperature 173(2)
_cell_measurement_theta_max 26.022
_cell_measurement_theta_min 3.395
_cell_measurement_wavelength 0.71073
_cell_volume 3336.5(2)
_computing_cell_refinement 'HKL Scalepack (Otwinowski & Minor 1997)'
_computing_data_collection 'Collect (Nonius BV, 1997-2000)'
_computing_data_reduction 'HKL Denzo and Scalepack (Otwinowski & Minor 1997)'
_computing_molecular_graphics 'Ortep-3 for Windows (Farrugia, 1997)'
_computing_publication_material 'WinGX publication routines (Farrugia, 1999)'
_computing_structure_refinement 'SHELXL-97 (Sheldrick, 1997)'
_computing_structure_solution 'SHELXS-97 (Sheldrick, 1997)'
_diffrn_ambient_temperature 173(2)
_diffrn_detector 'CCD plate'
_diffrn_measured_fraction_theta_full 0.989
_diffrn_measured_fraction_theta_max 0.989
_diffrn_measurement_device '95mm CCD camera on \k-goniostat'
_diffrn_measurement_device_type KappaCCD
_diffrn_measurement_method 'CCD rotation images, thick slices'
_diffrn_orient_matrix_type 'by Nonius Collect from scalepack cell'
_diffrn_orient_matrix_UB_11 0.648035E-1
_diffrn_orient_matrix_UB_12 0.62701E-2
_diffrn_orient_matrix_UB_13 0.159359E-1
_diffrn_orient_matrix_UB_21 -0.160154E-1
_diffrn_orient_matrix_UB_22 0.440838E-1
_diffrn_orient_matrix_UB_23 -0.532032E-1
_diffrn_orient_matrix_UB_31 0.48499E-2
_diffrn_orient_matrix_UB_32 0.617947E-1
_diffrn_orient_matrix_UB_33 0.363378E-1
_diffrn_radiation_monochromator graphite
_diffrn_radiation_probe x-ray
_diffrn_radiation_type MoK\a
_diffrn_radiation_wavelength 0.71073
_diffrn_reflns_av_R_equivalents 0.0508
_diffrn_reflns_av_unetI/netI 0.0473
_diffrn_reflns_limit_h_max 19
_diffrn_reflns_limit_h_min -20
_diffrn_reflns_limit_k_max 15
_diffrn_reflns_limit_k_min -16
_diffrn_reflns_limit_l_max 20
_diffrn_reflns_limit_l_min -14
_diffrn_reflns_number 19572
_diffrn_reflns_theta_full 26.04
_diffrn_reflns_theta_max 26.04
_diffrn_reflns_theta_min 3.41
_diffrn_source 'Enraf Nonius FR590'
_exptl_absorpt_coefficient_mu 0.06
_exptl_absorpt_correction_type none
_exptl_crystal_colour colourless
_exptl_crystal_density_diffrn 1.029
_exptl_crystal_density_method 'not measured'
_exptl_crystal_description prism
_exptl_crystal_F_000 1136
_exptl_crystal_size_max 0.4
_exptl_crystal_size_mid 0.4
_exptl_crystal_size_min 0.4
_refine_diff_density_max 0.204
_refine_diff_density_min -0.138
_refine_diff_density_rms 0.029
_refine_ls_extinction_method none
_refine_ls_goodness_of_fit_ref 1.023
_refine_ls_hydrogen_treatment mixed
_refine_ls_matrix_type full
_refine_ls_number_parameters 381
_refine_ls_number_reflns 6512
_refine_ls_number_restraints 0
_refine_ls_restrained_S_all 1.023
_refine_ls_R_factor_all 0.1115
_refine_ls_R_factor_gt 0.0675
_refine_ls_shift/su_max 0
_refine_ls_shift/su_mean 0
_refine_ls_structure_factor_coef Fsqd
_refine_ls_weighting_details 'calc w=1/[\s^2^(Fo^2^)+(0.0830P)^2^+0.9090P] where P=(Fo^2^+2Fc^2^)/3'
_refine_ls_weighting_scheme calc
_refine_ls_wR_factor_gt 0.1637
_refine_ls_wR_factor_ref 0.1922
_reflns_number_gt 4076
_reflns_number_total 6512
_reflns_threshold_expression >2sigma(I)
_cod_data_source_file b513521d.txt
_cod_data_source_block nov2104
_cod_original_sg_symbol_H-M P2(1)/c
_cod_database_code 7006742

loop_
_symmetry_equiv_pos_as_xyz
'x, y, z'
'-x, y+1/2, -z+1/2'
'-x, -y, -z'
'x, -y-1/2, z-1/2'

loop_
_atom_site_label
_atom_site_type_symbol
_atom_site_fract_x
_atom_site_fract_y
_atom_site_fract_z
_atom_site_U_iso_or_equiv
_atom_site_adp_type
_atom_site_occupancy
_atom_site_symmetry_multiplicity
_atom_site_calc_flag
_atom_site_refinement_flags
_atom_site_disorder_assembly
_atom_site_disorder_group
N1 N 0.23614(11) 0.74045(12) 0.07472(11) 0.0501(4) Uani 1 1 d . . .
H1N H 0.2835(15) 0.7441(16) 0.1290(15) 0.065(6) Uiso 1 1 d . . .
N2 N 0.24101(13) 0.95279(13) 0.03142(14) 0.0617(5) Uani 1 1 d . . .
H2N H 0.2023(16) 0.9441(17) -0.0240(16) 0.070(7) Uiso 1 1 d . . .
N3 N 0.15831(12) 0.61903(13) -0.03815(12) 0.0648(5) Uani 1 1 d . . .
N4 N 0.36210(15) 1.06023(17) 0.12314(19) 0.0890(7) Uani 1 1 d . . .
C1 C 0.16561(12) 0.81283(13) 0.06450(12) 0.0456(4) Uani 1 1 d . . .
H1 H 0.119 0.8132 0.0009 0.055 Uiso 1 1 calc R . .
C2 C 0.20439(13) 0.91938(14) 0.08952(13) 0.0510(5) Uani 1 1 d . . .
H2 H 0.2537 0.9181 0.1519 0.061 Uiso 1 1 calc R . .
C3 C 0.13187(15) 0.99327(16) 0.08434(15) 0.0666(6) Uani 1 1 d . . .
H3B H 0.1587 1.0616 0.1037 0.08 Uiso 1 1 calc R . .
H3A H 0.085 0.9987 0.0218 0.08 Uiso 1 1 calc R . .
C4 C 0.08906(17) 0.9603(2) 0.14119(17) 0.0803(7) Uani 1 1 d . . .
H4B H 0.1345 0.9607 0.2045 0.096 Uiso 1 1 calc R . .
H4A H 0.0412 1.0089 0.1336 0.096 Uiso 1 1 calc R . .
C5 C 0.04999(16) 0.8546(2) 0.11538(17) 0.0762(7) Uani 1 1 d . . .
H5B H 0.0003 0.8555 0.054 0.091 Uiso 1 1 calc R . .
H5A H 0.0257 0.8322 0.1555 0.091 Uiso 1 1 calc R . .
C6 C 0.12178(14) 0.78061(17) 0.12132(15) 0.0627(6) Uani 1 1 d . . .
H6B H 0.0947 0.7123 0.1021 0.075 Uiso 1 1 calc R . .
H6A H 0.1683 0.7753 0.184 0.075 Uiso 1 1 calc R . .
C7 C 0.22013(13) 0.64431(15) 0.03863(13) 0.0529(5) Uani 1 1 d . A .
C8 C 0.28496(15) 0.56187(16) 0.09735(15) 0.0651(6) Uani 1 1 d . . .
C12 C 0.29864(17) 1.03306(17) 0.04719(19) 0.0729(7) Uani 1 1 d . B .
C13 C 0.2873(2) 1.0938(2) -0.0348(2) 0.0961(9) Uani 1 1 d . . .
C17 C 0.10374(14) 0.69069(16) -0.10310(13) 0.0596(6) Uani 1 1 d . . .
C18 C 0.14009(15) 0.75300(17) -0.14479(13) 0.0637(6) Uani 1 1 d . . .
C19 C 0.08360(19) 0.81901(18) -0.21090(14) 0.0737(7) Uani 1 1 d . . .
H19 H 0.1087 0.8626 -0.2381 0.088 Uiso 1 1 calc R . .
C20 C -0.00737(19) 0.8242(2) -0.23888(15) 0.0766(7) Uani 1 1 d . . .
C21 C -0.04150(16) 0.7596(2) -0.19869(15) 0.0775(7) Uani 1 1 d . . .
H21 H -0.1041 0.761 -0.2175 0.093 Uiso 1 1 calc R . .
C22 C 0.01147(15) 0.69190(18) -0.13137(15) 0.0689(6) Uani 1 1 d . . .
C23 C 0.23844(16) 0.7476(2) -0.11954(16) 0.0809(7) Uani 1 1 d . . .
H23C H 0.2547 0.677 -0.1242 0.121 Uiso 1 1 calc R . .
H23B H 0.2738 0.7715 -0.0584 0.121 Uiso 1 1 calc R . .
H23A H 0.2507 0.7908 -0.1597 0.121 Uiso 1 1 calc R . .
C24 C -0.0676(2) 0.8944(2) -0.31344(17) 0.1116(11) Uani 1 1 d . . .
H24F H -0.0501 0.9653 -0.296 0.167 Uiso 0.5 1 calc PR . .
H24E H -0.1298 0.8844 -0.3257 0.167 Uiso 0.5 1 calc PR . .
H24D H -0.0617 0.8788 -0.3669 0.167 Uiso 0.5 1 calc PR . .
H24C H -0.111 0.8537 -0.3631 0.167 Uiso 0.5 1 calc PR . .
H24B H -0.0313 0.9346 -0.3333 0.167 Uiso 0.5 1 calc PR . .
H24A H -0.0994 0.9402 -0.2922 0.167 Uiso 0.5 1 calc PR . .
C25 C -0.02907(18) 0.6230(2) -0.0896(2) 0.1036(10) Uani 1 1 d . . .
H25C H -0.0216 0.6531 -0.0339 0.155 Uiso 1 1 calc R . .
H25B H 0.0009 0.5566 -0.0775 0.155 Uiso 1 1 calc R . .
H25A H -0.093 0.6141 -0.1302 0.155 Uiso 1 1 calc R . .
C26 C 0.38808(16) 1.0031(2) 0.2018(2) 0.0820(8) Uani 1 1 d . . .
C27 C 0.43514(15) 0.9120(2) 0.21332(18) 0.0781(7) Uani 1 1 d . . .
C28 C 0.46081(16) 0.8577(3) 0.2918(2) 0.0938(9) Uani 1 1 d . . .
H28 H 0.4917 0.795 0.2993 0.113 Uiso 1 1 calc R . .
C29 C 0.4432(2) 0.8909(4) 0.3588(2) 0.1116(12) Uani 1 1 d . . .
C30 C 0.4015(2) 0.9824(4) 0.3479(2) 0.1191(14) Uani 1 1 d . . .
H30 H 0.3905 1.0071 0.3944 0.143 Uiso 1 1 calc R . .
C31 C 0.37409(18) 1.0422(3) 0.2714(2) 0.1023(11) Uani 1 1 d . . .
C32 C 0.45849(18) 0.8742(2) 0.14326(19) 0.0896(8) Uani 1 1 d . . .
H32C H 0.4872 0.929 0.1266 0.134 Uiso 1 1 calc R . .
H32B H 0.4038 0.8526 0.091 0.134 Uiso 1 1 calc R . .
H32A H 0.4996 0.8163 0.1665 0.134 Uiso 1 1 calc R . .
C33 C 0.4714(2) 0.8309(4) 0.4432(2) 0.164(2) Uani 1 1 d . . .
H33F H 0.441 0.7648 0.4292 0.247 Uiso 0.5 1 calc PR . .
H33E H 0.4553 0.8686 0.4835 0.247 Uiso 0.5 1 calc PR . .
H33D H 0.5364 0.8203 0.4718 0.247 Uiso 0.5 1 calc PR . .
H33C H 0.5141 0.871 0.4938 0.247 Uiso 0.5 1 calc PR . .
H33B H 0.4998 0.7672 0.4395 0.247 Uiso 0.5 1 calc PR . .
H33A H 0.4188 0.8155 0.4512 0.247 Uiso 0.5 1 calc PR . .
C34 C 0.3298(2) 1.1448(3) 0.2607(3) 0.1454(16) Uani 1 1 d . . .
H34C H 0.3528 1.1781 0.3187 0.218 Uiso 1 1 calc R . .
H34B H 0.265 1.1357 0.2356 0.218 Uiso 1 1 calc R . .
H34A H 0.343 1.1873 0.2208 0.218 Uiso 1 1 calc R . .
C9 C 0.38122(19) 0.5972(3) 0.1306(3) 0.1029(15) Uani 0.875(6) 1 d P A 1
H9A H 0.3907 0.6607 0.1641 0.154 Uiso 0.875(6) 1 calc PR A 1
H9B H 0.3927 0.609 0.0798 0.154 Uiso 0.875(6) 1 calc PR A 1
H9C H 0.4222 0.5448 0.1691 0.154 Uiso 0.875(6) 1 calc PR A 1
C10 C 0.2689(3) 0.5445(3) 0.1780(3) 0.1098(16) Uani 0.875(6) 1 d P A 1
H10A H 0.2776 0.6087 0.2104 0.165 Uiso 0.875(6) 1 calc PR A 1
H10B H 0.3112 0.4935 0.2171 0.165 Uiso 0.875(6) 1 calc PR A 1
H10C H 0.2075 0.5203 0.1579 0.165 Uiso 0.875(6) 1 calc PR A 1
C11 C 0.2701(4) 0.4636(3) 0.0469(3) 0.143(3) Uani 0.875(6) 1 d P A 1
H11A H 0.2079 0.4417 0.0252 0.215 Uiso 0.875(6) 1 calc PR A 1
H11B H 0.3104 0.4112 0.0863 0.215 Uiso 0.875(6) 1 calc PR A 1
H11C H 0.2823 0.4739 -0.0035 0.215 Uiso 0.875(6) 1 calc PR A 1
C14 C 0.2809(5) 1.2055(3) -0.0170(4) 0.148(2) Uani 0.798(7) 1 d P B 1
H14C H 0.2297 1.2163 -0.0055 0.222 Uiso 0.798(7) 1 calc PR B 1
H14B H 0.2728 1.2455 -0.0689 0.222 Uiso 0.798(7) 1 calc PR B 1
H14A H 0.3359 1.227 0.0348 0.222 Uiso 0.798(7) 1 calc PR B 1
C15 C 0.3672(4) 1.0749(5) -0.0503(5) 0.158(3) Uani 0.798(7) 1 d P B 1
H15C H 0.3615 1.1155 -0.101 0.236 Uiso 0.798(7) 1 calc PR B 1
H15B H 0.3699 1.0025 -0.0627 0.236 Uiso 0.798(7) 1 calc PR B 1
H15A H 0.422 1.0944 0.0028 0.236 Uiso 0.798(7) 1 calc PR B 1
C16 C 0.2031(4) 1.0652(4) -0.1220(3) 0.155(3) Uani 0.798(7) 1 d P B 1
H16C H 0.1493 1.0783 -0.1153 0.232 Uiso 0.798(7) 1 calc PR B 1
H16B H 0.2056 0.9928 -0.1348 0.232 Uiso 0.798(7) 1 calc PR B 1
H16A H 0.2012 1.1063 -0.1709 0.232 Uiso 0.798(7) 1 calc PR B 1
C14A C 0.3661(12) 1.1737(14) -0.0011(11) 0.110(6) Uiso 0.202(7) 1 d P B 2
H14F H 0.4236 1.1377 0.0249 0.165 Uiso 0.202(7) 1 calc PR B 2
H14E H 0.363 1.2177 0.0439 0.165 Uiso 0.202(7) 1 calc PR B 2
H14D H 0.3608 1.2154 -0.0511 0.165 Uiso 0.202(7) 1 calc PR B 2
C15A C 0.2941(16) 1.0245(16) -0.0962(13) 0.119(7) Uiso 0.202(7) 1 d P B 2
H15F H 0.3532 0.9922 -0.0685 0.178 Uiso 0.202(7) 1 calc PR B 2
H15E H 0.2862 1.0618 -0.1493 0.178 Uiso 0.202(7) 1 calc PR B 2
H15D H 0.2477 0.9722 -0.1129 0.178 Uiso 0.202(7) 1 calc PR B 2
C16A C 0.1985(17) 1.157(2) -0.0588(17) 0.152(9) Uiso 0.202(7) 1 d P B 2
H16F H 0.1849 1.2003 -0.1105 0.227 Uiso 0.202(7) 1 calc PR B 2
H16E H 0.2072 1.1998 -0.0082 0.227 Uiso 0.202(7) 1 calc PR B 2
H16D H 0.1487 1.11 -0.0725 0.227 Uiso 0.202(7) 1 calc PR B 2
C9A C 0.3610(19) 0.598(2) 0.1865(18) 0.100(9) Uiso 0.125(6) 1 d P A 2
H9A1 H 0.3962 0.6503 0.1759 0.15 Uiso 0.125(6) 1 calc PR A 2
H9A2 H 0.3997 0.54 0.2174 0.15 Uiso 0.125(6) 1 calc PR A 2
H9A3 H 0.3355 0.6262 0.2232 0.15 Uiso 0.125(6) 1 calc PR A 2
C10A C 0.2333(16) 0.488(2) 0.1167(18) 0.087(8) Uiso 0.125(6) 1 d P A 2
H10D H 0.2731 0.4335 0.154 0.13 Uiso 0.125(6) 1 calc PR A 2
H10E H 0.1877 0.4581 0.0612 0.13 Uiso 0.125(6) 1 calc PR A 2
H10F H 0.2042 0.5207 0.1482 0.13 Uiso 0.125(6) 1 calc PR A 2
C11A C 0.323(3) 0.508(3) 0.038(2) 0.134(13) Uiso 0.125(6) 1 d P A 2
H11D H 0.3609 0.5561 0.0265 0.201 Uiso 0.125(6) 1 calc PR A 2
H11E H 0.2737 0.4854 -0.0177 0.201 Uiso 0.125(6) 1 calc PR A 2
H11F H 0.3596 0.4488 0.0705 0.201 Uiso 0.125(6) 1 calc PR A 2

loop_
_atom_site_aniso_label
_atom_site_aniso_U_11
_atom_site_aniso_U_22
_atom_site_aniso_U_33
_atom_site_aniso_U_23
_atom_site_aniso_U_13
_atom_site_aniso_U_12
N1 0.0433(9) 0.0507(9) 0.0472(9) -0.0009(7) 0.0133(8) 0.0046(7)
N2 0.0696(12) 0.0554(11) 0.0595(12) -0.0051(9) 0.0294(10) -0.0127(9)
N3 0.0629(11) 0.0539(10) 0.0585(11) -0.0053(8) 0.0121(9) 0.0033(9)
N4 0.0755(14) 0.0752(14) 0.116(2) -0.0273(14) 0.0441(14) -0.0259(12)
C1 0.0418(9) 0.0469(10) 0.0412(10) 0.0026(8) 0.0134(8) 0.0055(8)
C2 0.0489(10) 0.0524(11) 0.0461(10) -0.0032(9) 0.0171(9) 0.0007(9)
C3 0.0685(14) 0.0523(12) 0.0723(15) -0.0094(10) 0.0269(12) 0.0054(11)
C4 0.0764(16) 0.0970(19) 0.0698(15) -0.0035(13) 0.0357(13) 0.0271(14)
C5 0.0666(14) 0.0911(18) 0.0845(17) 0.0268(14) 0.0465(13) 0.0242(13)
C6 0.0580(12) 0.0690(13) 0.0657(13) 0.0184(11) 0.0326(11) 0.0124(11)
C7 0.0500(11) 0.0485(11) 0.0544(12) 0.0004(9) 0.0192(10) 0.0036(9)
C8 0.0635(13) 0.0535(12) 0.0658(14) 0.0057(10) 0.0194(11) 0.0133(10)
C12 0.0771(16) 0.0525(13) 0.0965(19) -0.0088(12) 0.0466(15) -0.0095(12)
C13 0.114(2) 0.0642(16) 0.127(3) 0.0151(16) 0.070(2) -0.0121(16)
C17 0.0608(12) 0.0554(12) 0.0462(11) -0.0112(9) 0.0108(10) 0.0032(10)
C18 0.0721(14) 0.0699(14) 0.0441(11) -0.0102(10) 0.0228(10) 0.0068(12)
C19 0.0992(19) 0.0750(15) 0.0468(12) -0.0026(11) 0.0339(13) 0.0142(14)
C20 0.0916(18) 0.0768(16) 0.0470(13) -0.0067(11) 0.0201(13) 0.0248(14)
C21 0.0615(14) 0.0869(17) 0.0583(14) -0.0147(13) 0.0061(11) 0.0138(13)
C22 0.0605(13) 0.0671(14) 0.0592(13) -0.0105(11) 0.0109(11) -0.0048(11)
C23 0.0800(16) 0.106(2) 0.0604(14) -0.0038(13) 0.0359(12) 0.0055(15)
C24 0.133(3) 0.121(2) 0.0601(16) 0.0143(16) 0.0274(17) 0.057(2)
C25 0.0659(16) 0.105(2) 0.114(2) 0.0068(18) 0.0200(16) -0.0172(15)
C26 0.0537(13) 0.097(2) 0.0866(19) -0.0350(16) 0.0255(13) -0.0259(14)
C27 0.0468(12) 0.106(2) 0.0753(17) -0.0225(15) 0.0230(12) -0.0203(13)
C28 0.0470(13) 0.137(3) 0.085(2) -0.0156(18) 0.0197(13) -0.0144(15)
C29 0.0549(16) 0.197(4) 0.074(2) -0.026(2) 0.0222(15) -0.021(2)
C30 0.0632(18) 0.209(4) 0.080(2) -0.057(3) 0.0294(17) -0.034(2)
C31 0.0595(15) 0.135(3) 0.106(3) -0.066(2) 0.0333(16) -0.0307(17)
C32 0.0729(16) 0.105(2) 0.098(2) -0.0144(16) 0.0457(15) -0.0024(15)
C33 0.095(2) 0.306(6) 0.080(2) 0.010(3) 0.0298(19) -0.011(3)
C34 0.106(2) 0.154(3) 0.170(4) -0.097(3) 0.059(3) -0.023(2)
C9 0.0586(17) 0.091(2) 0.141(3) 0.029(2) 0.0312(19) 0.0286(16)
C10 0.132(3) 0.097(3) 0.102(3) 0.049(2) 0.056(3) 0.038(2)
C11 0.166(5) 0.064(2) 0.116(3) -0.016(2) -0.006(3) 0.052(3)
C14 0.204(7) 0.066(3) 0.204(6) 0.027(3) 0.121(5) 0.013(3)
C15 0.180(6) 0.164(5) 0.197(6) 0.060(5) 0.145(5) 0.041(5)
C16 0.175(5) 0.150(4) 0.104(4) 0.063(3) 0.036(3) -0.045(4)

loop_
_atom_type_symbol
_atom_type_description
_atom_type_scat_dispersion_real
_atom_type_scat_dispersion_imag
_atom_type_scat_source
C C 0.0033 0.0016 'International Tables Vol C Tables 4.2.6.8 and 6.1.1.4'
H H 0 0 'International Tables Vol C Tables 4.2.6.8 and 6.1.1.4'
N N 0.0061 0.0033 'International Tables Vol C Tables 4.2.6.8 and 6.1.1.4'

loop_
_geom_angle_atom_site_label_1
_geom_angle_atom_site_label_2
_geom_angle_atom_site_label_3
_geom_angle
_geom_angle_site_symmetry_1
_geom_angle_site_symmetry_3
_geom_angle_publ_flag
C7 N1 C1 124.11(16) . . ?
C12 N2 C2 125.7(2) . . ?
C7 N3 C17 123.36(17) . . ?
C12 N4 C26 123.4(2) . . ?
N1 C1 C2 110.05(14) . . ?
N1 C1 C6 110.49(15) . . ?
C2 C1 C6 110.52(16) . . ?
N2 C2 C1 110.53(16) . . ?
N2 C2 C3 110.45(17) . . ?
C1 C2 C3 109.79(16) . . ?
C4 C3 C2 112.77(18) . . ?
C5 C4 C3 110.49(19) . . ?
C4 C5 C6 109.95(19) . . ?
C5 C6 C1 112.74(17) . . ?
N3 C7 N1 126.29(18) . . ?
N3 C7 C8 118.59(18) . . ?
N1 C7 C8 115.11(17) . . ?
C10A C8 C11 65.9(11) . . ?
C10A C8 C9 140.7(10) . . ?
C11 C8 C9 109.9(3) . . ?
C10A C8 C10 47.1(11) . . ?
C11 C8 C10 109.3(3) . . ?
C9 C8 C10 108.3(3) . . ?
C10A C8 C7 107.6(10) . . ?
C11 C8 C7 110.7(2) . . ?
C9 C8 C7 110.0(2) . . ?
C10 C8 C7 108.6(2) . . ?
C10A C8 C9A 107.3(15) . . ?
C7 C8 C9A 116.2(10) . . ?
C10A C8 C11A 107.9(18) . . ?
C7 C8 C11A 106.3(14) . . ?
C9A C8 C11A 111.2(18) . . ?
N4 C12 N2 126.3(2) . . ?
N4 C12 C13 117.4(2) . . ?
N2 C12 C13 116.2(2) . . ?
C15A C13 C15 52.2(9) . . ?
C15A C13 C14 143.3(9) . . ?
C15 C13 C14 110.4(4) . . ?
C15A C13 C12 108.3(8) . . ?
C15 C13 C12 109.1(3) . . ?
C14 C13 C12 108.2(3) . . ?
C15A C13 C16 59.7(9) . . ?
C15 C13 C16 106.8(4) . . ?
C14 C13 C16 107.9(4) . . ?
C12 C13 C16 114.5(2) . . ?
C15A C13 C14A 110.4(12) . . ?
C12 C13 C14A 106.6(7) . . ?
C15A C13 C16A 122.0(14) . . ?
C12 C13 C16A 102.1(9) . . ?
C14A C13 C16A 106.3(13) . . ?
C18 C17 C22 119.9(2) . . ?
C18 C17 N3 120.33(19) . . ?
C22 C17 N3 119.5(2) . . ?
C19 C18 C17 118.6(2) . . ?
C19 C18 C23 120.7(2) . . ?
C17 C18 C23 120.7(2) . . ?
C20 C19 C18 123.0(3) . . ?
C21 C20 C19 116.9(2) . . ?
C21 C20 C24 121.3(3) . . ?
C19 C20 C24 121.7(3) . . ?
C20 C21 C22 123.0(2) . . ?
C21 C22 C17 118.4(2) . . ?
C21 C22 C25 121.0(2) . . ?
C17 C22 C25 120.7(2) . . ?
C27 C26 C31 120.0(3) . . ?
C27 C26 N4 119.5(2) . . ?
C31 C26 N4 120.2(3) . . ?
C28 C27 C26 118.4(3) . . ?
C28 C27 C32 120.7(3) . . ?
C26 C27 C32 120.8(3) . . ?
C29 C28 C27 122.7(3) . . ?
C30 C29 C28 117.6(4) . . ?
C30 C29 C33 120.5(4) . . ?
C28 C29 C33 121.9(4) . . ?
C29 C30 C31 123.3(3) . . ?
C30 C31 C26 117.7(3) . . ?
C30 C31 C34 123.0(3) . . ?
C26 C31 C34 119.4(4) . . ?

loop_
_geom_bond_atom_site_label_1
_geom_bond_atom_site_label_2
_geom_bond_distance
_geom_bond_site_symmetry_2
_geom_bond_publ_flag
N1 C7 1.375(2) . ?
N1 C1 1.468(2) . ?
N2 C12 1.373(3) . ?
N2 C2 1.455(3) . ?
N3 C7 1.280(2) . ?
N3 C17 1.417(3) . ?
N4 C12 1.288(3) . ?
N4 C26 1.414(4) . ?
C1 C2 1.519(3) . ?
C1 C6 1.524(3) . ?
C2 C3 1.531(3) . ?
C3 C4 1.514(3) . ?
C4 C5 1.511(4) . ?
C5 C6 1.519(3) . ?
C7 C8 1.533(3) . ?
C8 C10A 1.44(2) . ?
C8 C11 1.505(4) . ?
C8 C9 1.523(4) . ?
C8 C10 1.533(4) . ?
C8 C9A 1.54(3) . ?
C8 C11A 1.59(4) . ?
C12 C13 1.539(4) . ?
C13 C15A 1.429(19) . ?
C13 C15 1.508(6) . ?
C13 C14 1.511(5) . ?
C13 C16 1.550(6) . ?
C13 C14A 1.578(17) . ?
C13 C16A 1.59(2) . ?
C17 C18 1.397(3) . ?
C17 C22 1.400(3) . ?
C18 C19 1.389(3) . ?
C18 C23 1.510(3) . ?
C19 C20 1.381(4) . ?
C20 C21 1.373(4) . ?
C20 C24 1.514(3) . ?
C21 C22 1.397(3) . ?
C22 C25 1.497(4) . ?
C26 C27 1.397(4) . ?
C26 C31 1.408(4) . ?
C27 C28 1.394(4) . ?
C27 C32 1.502(4) . ?
C28 C29 1.376(4) . ?
C29 C30 1.360(5) . ?
C29 C33 1.508(5) . ?
C30 C31 1.401(5) . ?
C31 C34 1.510(5) . ?
